data_7023999
loop_
_publ_author_name
'Akutsu, Hiroki'
'Yamada, Jun-Ichi'
'Nakatsuji, Shin'ichi'
'Turner, Scott S.'

_publ_section_title
;
 Structures and properties of a BEDT-TTF-based organic charge transfer
 salt and the zwitterion of ferrocenesulfonate.
;
_journal_issue 46
_journal_name_full 'Dalton transactions (Cambridge, England : 2003)'
_journal_page_first 16351
_journal_page_last 16354
_journal_paper_doi 10.1039/c3dt52346b
_journal_volume 42
_journal_year 2013
_chemical_formula_moiety '2(C10 H8 S8), 1(C10 H9 Fe O3 S), 2.5(H2 O) '
_chemical_formula_sum 'C30 H30 Fe O5.5 S17'
_chemical_formula_weight 1079.43
_space_group_IT_number 2
_symmetry_cell_setting triclinic
_symmetry_Int_Tables_number 2
_symmetry_space_group_name_Hall '-P 1'
_symmetry_space_group_name_H-M 'P -1'
_atom_sites_solution_hydrogens geom
_atom_sites_solution_primary direct
_atom_sites_solution_secondary difmap
_cell_angle_alpha 85.400(8)
_cell_angle_beta 86.244(7)
_cell_angle_gamma 89.038(7)
_cell_formula_units_Z 2
_cell_length_a 8.3183(18)
_cell_length_b 11.743(3)
_cell_length_c 20.589(4)
_cell_measurement_reflns_used 5169
_cell_measurement_temperature 293
_cell_measurement_theta_max 30.28
_cell_measurement_theta_min 1.74
_cell_volume 2000.3(8)
_computing_cell_refinement CrystalClear
_computing_data_collection 'CrystalClear (Rigaku Inc., 2008)'
_computing_data_reduction CrystalClear
_computing_molecular_graphics 'CrystalStructure 4.0'
_computing_publication_material 'CrystalStructure 4.0 (Rigaku, 2010)'
_computing_structure_refinement 'SHELXL97 (Sheldrick, 2008)'
_computing_structure_solution 'SIR92 (Altomare, et al., 1994)'
_diffrn_ambient_temperature 293
_diffrn_detector_area_resol_mean 7.314
_diffrn_measured_fraction_theta_full 0.954
_diffrn_measured_fraction_theta_max 0.954
_diffrn_measurement_device_type 'Rigaku Mercury70'
_diffrn_measurement_method \w
_diffrn_radiation_type 'Mo K\a'
_diffrn_radiation_wavelength 0.71075
_diffrn_reflns_av_R_equivalents 0.0345
_diffrn_reflns_limit_h_max 7
_diffrn_reflns_limit_h_min -10
_diffrn_reflns_limit_k_max 15
_diffrn_reflns_limit_k_min -15
_diffrn_reflns_limit_l_max 19
_diffrn_reflns_limit_l_min -26
_diffrn_reflns_number 15576
_diffrn_reflns_theta_full 27.50
_diffrn_reflns_theta_max 27.50
_diffrn_standards_number 0
_exptl_absorpt_coefficient_mu 1.307
_exptl_absorpt_correction_T_max 0.987
_exptl_absorpt_correction_T_min 0.830
_exptl_absorpt_correction_type numerical
_exptl_absorpt_process_details 'NUMABS (Rigaku, 1999)'
_exptl_crystal_colour black
_exptl_crystal_density_diffrn 1.792
_exptl_crystal_density_method 'not measured'
_exptl_crystal_description platelet
_exptl_crystal_F_000 1104.00
_exptl_crystal_size_max 0.200
_exptl_crystal_size_mid 0.200
_exptl_crystal_size_min 0.010
_refine_diff_density_max 0.990
_refine_diff_density_min -0.620
_refine_ls_extinction_method none
_refine_ls_goodness_of_fit_ref 1.033
_refine_ls_hydrogen_treatment constr
_refine_ls_number_parameters 496
_refine_ls_number_reflns 8764
_refine_ls_number_restraints 48
_refine_ls_R_factor_gt 0.0599
_refine_ls_shift/su_max 0.001
_refine_ls_structure_factor_coef Fsqd
_refine_ls_weighting_details 'w = 1/[\s^2^(Fo^2^)+(0.0806P)^2^+0.9567P] where P=(Fo^2^+2Fc^2^)/3'
_refine_ls_weighting_scheme calc
_refine_ls_wR_factor_ref 0.1773
_reflns_number_gt 5601
_reflns_number_total 8767
_reflns_threshold_expression F^2^>2.0\s(F^2^)
_cod_data_source_file c3dt52346b.txt
_cod_data_source_block V120410b
_cod_original_cell_volume 2000.3(7)
_cod_original_formula_sum 'C30 H30 Fe O5.50 S17'
_cod_database_code 7023999

loop_
_symmetry_equiv_pos_site_id
_symmetry_equiv_pos_as_xyz
1 +X,+Y,+Z
2 -X,-Y,-Z

loop_
_atom_site_label
_atom_site_type_symbol
_atom_site_fract_x
_atom_site_fract_y
_atom_site_fract_z
_atom_site_U_iso_or_equiv
_atom_site_adp_type
_atom_site_occupancy
_atom_site_symmetry_multiplicity
_atom_site_calc_flag
_atom_site_refinement_flags
Fe1 Fe 0.56969(8) 0.24578(5) -0.00235(3) 0.03824(19) Uani 1.0 2 d .
S1 S 0.20312(15) 0.55695(9) 0.26671(5) 0.0416(3) Uani 1.0 2 d .
S2 S 0.35847(15) 0.28363(9) 0.31340(5) 0.0399(3) Uani 1.0 2 d .
S3 S 0.18786(16) 0.58548(9) 0.40828(5) 0.0428(3) Uani 1.0 2 d .
S4 S 0.32414(16) 0.35912(10) 0.44531(5) 0.0439(3) Uani 1.0 2 d .
S5 S 0.18118(16) 0.64558(10) 0.55943(5) 0.0452(3) Uani 1.0 2 d .
S6 S 0.31500(15) 0.41775(9) 0.59534(5) 0.0416(3) Uani 1.0 2 d .
S7 S 0.14788(15) 0.71833(9) 0.69202(5) 0.0395(3) Uani 1.0 2 d .
S8 S 0.29409(15) 0.44164(9) 0.73709(5) 0.0403(3) Uani 1.0 2 d .
S9 S 0.10950(16) 0.05770(10) 0.26443(5) 0.0436(3) Uani 1.0 2 d .
S10 S -0.05136(15) -0.21527(10) 0.31078(5) 0.0413(3) Uani 1.0 2 d .
S11 S 0.08619(15) 0.08225(9) 0.40617(5) 0.0405(3) Uani 1.0 2 d .
S12 S -0.05591(15) -0.14035(10) 0.44292(5) 0.0415(3) Uani 1.0 2 d .
S13 S 0.60675(15) 0.05697(9) 0.26417(5) 0.0402(3) Uani 1.0 2 d .
S14 S 0.44329(14) -0.21465(9) 0.31120(5) 0.0390(3) Uani 1.0 2 d .
S15 S 0.59293(15) 0.08190(9) 0.40604(5) 0.0406(3) Uani 1.0 2 d .
S16 S 0.44500(16) -0.14311(10) 0.44372(5) 0.0434(3) Uani 1.0 2 d .
S17 S 0.19850(15) 0.27129(12) -0.06630(6) 0.0486(4) Uani 1.0 2 d .
O1 O 0.1272(6) 0.1892(5) -0.0189(3) 0.1120(19) Uani 1.0 2 d .
O2 O 0.1788(5) 0.3859(4) -0.0436(2) 0.0853(14) Uani 1.0 2 d .
O3 O 0.1496(5) 0.2717(5) -0.13066(19) 0.1064(18) Uani 1.0 2 d .
O4 O 0.0880(5) 0.4622(4) 0.08274(18) 0.0733(12) Uani 1.0 2 d .
O5 O 0.0892(6) 0.2041(5) 0.1278(3) 0.1121(18) Uani 1.0 2 d .
O6 O 0.0123(12) 0.0166(7) 0.0551(4) 0.091(3) Uani 0.5000 2 d .
C1 C 0.3071(5) 0.4569(4) 0.21624(18) 0.0342(10) Uani 1.0 2 d .
C2 C 0.2734(6) 0.3325(4) 0.23835(18) 0.0362(10) Uani 1.0 2 d .
C3 C 0.2390(5) 0.4976(4) 0.34538(18) 0.0338(10) Uani 1.0 2 d .
C4 C 0.2988(5) 0.3923(4) 0.36281(18) 0.0326(9) Uani 1.0 2 d .
C5 C 0.2540(5) 0.4888(4) 0.46995(18) 0.0332(9) Uani 1.0 2 d .
C6 C 0.2499(5) 0.5155(4) 0.53361(18) 0.0343(10) Uani 1.0 2 d .
C7 C 0.2067(5) 0.6098(4) 0.64208(18) 0.0318(9) Uani 1.0 2 d .
C8 C 0.2654(5) 0.5045(4) 0.65914(17) 0.0319(9) Uani 1.0 2 d .
C9 C 0.2255(6) 0.6652(4) 0.76808(19) 0.0392(11) Uani 1.0 2 d .
C10 C 0.1881(6) 0.5402(4) 0.78766(19) 0.0382(10) Uani 1.0 2 d .
C11 C 0.0193(6) -0.0404(4) 0.2145(2) 0.0424(11) Uani 1.0 2 d .
C12 C 0.0517(6) -0.1643(4) 0.23481(19) 0.0381(10) Uani 1.0 2 d .
C13 C 0.0563(5) -0.0033(4) 0.34290(18) 0.0331(9) Uani 1.0 2 d .
C14 C -0.0074(5) -0.1078(4) 0.36026(18) 0.0339(10) Uani 1.0 2 d .
C15 C 0.0063(5) -0.0124(4) 0.46797(18) 0.0354(10) Uani 1.0 2 d .
C16 C 0.5248(6) -0.0430(4) 0.2137(2) 0.0409(11) Uani 1.0 2 d .
C17 C 0.5524(6) -0.1664(4) 0.23615(19) 0.0385(10) Uani 1.0 2 d .
C18 C 0.5537(5) -0.0036(4) 0.34313(17) 0.0296(9) Uani 1.0 2 d .
C19 C 0.4897(5) -0.1070(4) 0.36036(17) 0.0314(9) Uani 1.0 2 d .
C20 C 0.5068(6) -0.0131(4) 0.46872(18) 0.0346(10) Uani 1.0 2 d .
C21 C 0.4046(5) 0.2399(4) -0.07036(18) 0.0354(10) Uani 1.0 2 d .
C22 C 0.5313(6) 0.3187(4) -0.09271(19) 0.0430(11) Uani 1.0 2 d .
C23 C 0.6776(7) 0.2564(6) -0.0941(3) 0.0595(15) Uani 1.0 2 d .
C24 C 0.6444(8) 0.1407(6) -0.0723(3) 0.0676(17) Uani 1.0 2 d .
C25 C 0.4771(7) 0.1310(4) -0.0585(2) 0.0492(12) Uani 1.0 2 d .
C26 C 0.4707(7) 0.3187(5) 0.0766(2) 0.0572(15) Uani 1.0 2 d .
C27 C 0.6146(8) 0.3732(5) 0.0553(3) 0.0600(15) Uani 1.0 2 d .
C28 C 0.7384(7) 0.2920(6) 0.0571(3) 0.0611(15) Uani 1.0 2 d .
C29 C 0.6726(7) 0.1870(5) 0.0814(3) 0.0553(14) Uani 1.0 2 d .
C30 C 0.5072(7) 0.2010(5) 0.0933(2) 0.0560(14) Uani 1.0 2 d .
H1 H 0.2759 0.4720 0.1718 0.0410 Uiso 1.0 2 calc R
H2 H 0.4221 0.4694 0.2161 0.0410 Uiso 1.0 2 calc R
H3 H 0.3156 0.2853 0.2044 0.0435 Uiso 1.0 2 calc R
H4 H 0.1577 0.3221 0.2434 0.0435 Uiso 1.0 2 calc R
H4A H 0.0254 0.5161 0.0821 0.0649 Uiso 1.0 2 calc R
H4B H 0.1084 0.4429 0.0460 0.0736 Uiso 1.0 2 calc R
H5 H 0.3415 0.6745 0.7650 0.0470 Uiso 1.0 2 calc R
H5A H 0.1013 0.2670 0.1059 0.1530 Uiso 1.0 2 calc R
H5B H 0.0808 0.1582 0.0981 0.1587 Uiso 1.0 2 calc R
H6 H 0.1810 0.7110 0.8022 0.0470 Uiso 1.0 2 calc R
H6A H -0.0326 -0.0439 0.0496 0.0961 Uiso 0.5000 2 calc R
H6B H -0.0247 0.0670 0.0314 0.0918 Uiso 0.5000 2 calc R
H7 H 0.0732 0.5291 0.7859 0.0458 Uiso 1.0 2 calc R
H8 H 0.2150 0.5225 0.8325 0.0458 Uiso 1.0 2 calc R
H9 H -0.0962 -0.0271 0.2163 0.0508 Uiso 1.0 2 calc R
H10 H 0.0600 -0.0244 0.1695 0.0508 Uiso 1.0 2 calc R
H11 H 0.1667 -0.1753 0.2385 0.0457 Uiso 1.0 2 calc R
H12 H 0.0200 -0.2102 0.2008 0.0457 Uiso 1.0 2 calc R
H13 H 0.4097 -0.0290 0.2125 0.0491 Uiso 1.0 2 calc R
H14 H 0.5722 -0.0290 0.1696 0.0491 Uiso 1.0 2 calc R
H15 H 0.6666 -0.1785 0.2414 0.0462 Uiso 1.0 2 calc R
H16 H 0.5226 -0.2132 0.2022 0.0462 Uiso 1.0 2 calc R
H21 H 0.3691 0.3529 0.0795 0.0687 Uiso 1.0 2 calc R
H17 H 0.5188 0.3965 -0.1041 0.0516 Uiso 1.0 2 calc R
H18 H 0.7788 0.2860 -0.1071 0.0714 Uiso 1.0 2 calc R
H19 H 0.7200 0.0818 -0.0680 0.0812 Uiso 1.0 2 calc R
H20 H 0.4230 0.0641 -0.0440 0.0590 Uiso 1.0 2 calc R
H22 H 0.6259 0.4504 0.0422 0.0720 Uiso 1.0 2 calc R
H23 H 0.8462 0.3053 0.0444 0.0733 Uiso 1.0 2 calc R
H24 H 0.7301 0.1190 0.0884 0.0663 Uiso 1.0 2 calc R
H25 H 0.4344 0.1445 0.1090 0.0672 Uiso 1.0 2 calc R

loop_
_atom_site_aniso_label
_atom_site_aniso_U_11
_atom_site_aniso_U_22
_atom_site_aniso_U_33
_atom_site_aniso_U_12
_atom_site_aniso_U_13
_atom_site_aniso_U_23
Fe1 0.0465(4) 0.0408(4) 0.0290(4) -0.0008(3) -0.0057(3) -0.0097(3)
S1 0.0683(8) 0.0331(6) 0.0249(6) 0.0064(6) -0.0120(5) -0.0047(5)
S2 0.0611(8) 0.0318(6) 0.0276(6) 0.0061(6) -0.0023(5) -0.0078(5)
S3 0.0717(9) 0.0337(7) 0.0235(6) 0.0085(6) -0.0039(5) -0.0060(5)
S4 0.0729(9) 0.0350(7) 0.0238(6) 0.0099(6) -0.0048(5) -0.0038(5)
S5 0.0756(9) 0.0359(7) 0.0245(6) 0.0098(6) -0.0056(6) -0.0048(5)
S6 0.0681(8) 0.0336(6) 0.0232(6) 0.0075(6) -0.0024(5) -0.0057(5)
S7 0.0568(7) 0.0323(6) 0.0299(6) 0.0052(5) -0.0016(5) -0.0085(5)
S8 0.0633(8) 0.0342(6) 0.0240(6) 0.0054(6) -0.0075(5) -0.0042(5)
S9 0.0690(9) 0.0331(7) 0.0279(6) -0.0065(6) 0.0069(6) -0.0047(5)
S10 0.0574(8) 0.0355(7) 0.0325(6) -0.0086(6) -0.0037(5) -0.0096(5)
S11 0.0622(8) 0.0331(6) 0.0268(6) -0.0094(6) -0.0002(5) -0.0062(5)
S12 0.0618(8) 0.0355(7) 0.0273(6) -0.0104(6) 0.0008(5) -0.0046(5)
S13 0.0633(8) 0.0338(6) 0.0236(6) -0.0101(6) 0.0037(5) -0.0061(5)
S14 0.0579(8) 0.0337(6) 0.0271(6) -0.0112(6) -0.0025(5) -0.0100(5)
S15 0.0683(8) 0.0312(6) 0.0234(6) -0.0116(6) -0.0032(5) -0.0066(4)
S16 0.0749(9) 0.0338(7) 0.0218(6) -0.0118(6) -0.0002(5) -0.0045(5)
S17 0.0445(7) 0.0594(9) 0.0429(7) -0.0076(6) -0.0063(6) -0.0067(6)
O1 0.069(3) 0.126(5) 0.132(5) -0.033(3) 0.016(3) 0.038(4)
O2 0.073(3) 0.085(4) 0.105(4) 0.022(3) -0.021(3) -0.047(3)
O3 0.068(3) 0.196(6) 0.062(3) 0.012(4) -0.028(3) -0.040(3)
O4 0.074(3) 0.092(4) 0.055(3) 0.021(3) -0.0131(19) -0.008(2)
O5 0.118(4) 0.143(5) 0.074(3) -0.028(4) -0.029(3) 0.020(3)
O6 0.136(8) 0.053(6) 0.085(6) 0.002(6) -0.018(6) -0.002(5)
C1 0.043(3) 0.036(3) 0.023(2) -0.0029(19) 0.0024(17) -0.0032(17)
C2 0.048(3) 0.037(3) 0.025(2) -0.006(2) 0.0016(18) -0.0097(17)
C3 0.042(3) 0.034(3) 0.027(2) -0.0022(19) -0.0038(18) -0.0107(17)
C4 0.042(3) 0.031(3) 0.026(2) -0.0023(18) -0.0026(17) -0.0054(16)
C5 0.044(3) 0.032(3) 0.025(2) -0.0002(19) -0.0027(17) -0.0065(16)
C6 0.045(3) 0.032(3) 0.026(2) -0.0004(19) -0.0015(18) -0.0063(17)
C7 0.041(3) 0.030(3) 0.026(2) 0.0010(18) -0.0031(17) -0.0077(16)
C8 0.039(3) 0.035(3) 0.022(2) -0.0011(18) -0.0043(17) -0.0031(16)
C9 0.051(3) 0.039(3) 0.029(3) -0.000(2) -0.0022(19) -0.0118(18)
C10 0.047(3) 0.043(3) 0.025(2) -0.003(2) 0.0019(18) -0.0063(18)
C11 0.053(3) 0.047(3) 0.027(3) 0.001(3) -0.003(2) -0.0019(19)
C12 0.046(3) 0.038(3) 0.032(3) 0.002(2) -0.0019(19) -0.0146(18)
C13 0.043(3) 0.030(3) 0.026(2) 0.0011(19) 0.0004(17) -0.0031(17)
C14 0.043(3) 0.034(3) 0.025(2) 0.0001(19) -0.0008(18) -0.0062(17)
C15 0.042(3) 0.034(3) 0.031(2) -0.0034(19) -0.0029(18) -0.0052(18)
C16 0.054(3) 0.040(3) 0.030(3) -0.002(3) -0.009(2) -0.0023(19)
C17 0.053(3) 0.034(3) 0.030(3) 0.001(2) -0.0039(19) -0.0135(18)
C18 0.041(3) 0.024(2) 0.024(2) 0.0003(17) -0.0012(17) -0.0053(15)
C19 0.043(3) 0.033(3) 0.0189(19) 0.0004(19) -0.0017(17) -0.0039(16)
C20 0.047(3) 0.031(3) 0.027(2) 0.0022(19) -0.0052(18) -0.0086(17)
C21 0.044(3) 0.037(3) 0.026(2) -0.002(2) -0.0022(18) -0.0040(17)
C22 0.057(3) 0.044(3) 0.028(3) -0.012(3) -0.003(2) -0.0023(19)
C23 0.047(3) 0.088(5) 0.044(3) -0.006(3) 0.004(3) -0.019(3)
C24 0.075(5) 0.076(5) 0.056(4) 0.031(4) -0.013(3) -0.030(3)
C25 0.071(4) 0.037(3) 0.042(3) -0.001(3) -0.009(3) -0.017(2)
C26 0.068(4) 0.078(4) 0.029(3) 0.016(4) -0.006(3) -0.024(3)
C27 0.086(5) 0.056(4) 0.043(3) -0.008(4) -0.018(3) -0.020(3)
C28 0.055(4) 0.089(5) 0.044(3) -0.009(4) -0.024(3) -0.020(3)
C29 0.060(4) 0.067(4) 0.041(3) 0.005(3) -0.016(3) -0.006(3)
C30 0.068(4) 0.074(4) 0.026(3) -0.002(3) -0.000(3) -0.003(3)

loop_
_atom_type_symbol
_atom_type_description
_atom_type_scat_dispersion_real
_atom_type_scat_dispersion_imag
_atom_type_scat_source
C C 0.0033 0.0016
;
International Tables for Crystallography
(1992, Vol. C, Tables 4.2.6.8 and 6.1.1.4)
;
H H 0.0000 0.0000
;
International Tables for Crystallography
(1992, Vol. C, Table 6.1.1.4)
;
Fe Fe 0.3463 0.8444
;
International Tables for Crystallography
(1992, Vol. C, Tables 4.2.6.8 and 6.1.1.4)
;
O O 0.0106 0.0060
;
International Tables for Crystallography
(1992, Vol. C, Tables 4.2.6.8 and 6.1.1.4)
;
S S 0.1246 0.1234
;
International Tables for Crystallography
(1992, Vol. C, Tables 4.2.6.8 and 6.1.1.4)
;

loop_
_geom_angle_atom_site_label_1
_geom_angle_atom_site_label_2
_geom_angle_atom_site_label_3
_geom_angle
_geom_angle_publ_flag
_geom_angle_site_symmetry_3
C21 Fe1 C22 41.64(18) yes .
C21 Fe1 C23 68.92(19) yes .
C21 Fe1 C24 68.7(2) yes .
C21 Fe1 C25 40.71(19) yes .
C21 Fe1 C26 110.0(2) yes .
C21 Fe1 C27 129.5(2) yes .
C21 Fe1 C28 166.0(2) yes .
C21 Fe1 C29 153.0(2) yes .
C21 Fe1 C30 120.2(2) yes .
C22 Fe1 C23 40.6(2) yes .
C22 Fe1 C24 68.9(2) yes .
C22 Fe1 C25 69.01(19) yes .
C22 Fe1 C26 119.1(2) yes .
C22 Fe1 C27 107.8(2) yes .
C22 Fe1 C28 126.3(2) yes .
C22 Fe1 C29 163.9(2) yes .
C22 Fe1 C30 154.4(2) yes .
C23 Fe1 C24 41.0(3) yes .
C23 Fe1 C25 68.4(3) yes .
C23 Fe1 C26 151.5(3) yes .
C23 Fe1 C27 117.1(3) yes .
C23 Fe1 C28 106.1(2) yes .
C23 Fe1 C29 126.5(2) yes .
C23 Fe1 C30 164.4(3) yes .
C24 Fe1 C25 40.5(3) yes .
C24 Fe1 C26 167.2(3) yes .
C24 Fe1 C27 150.3(3) yes .
C24 Fe1 C28 116.7(3) yes .
C24 Fe1 C29 107.2(3) yes .
C24 Fe1 C30 127.4(3) yes .
C25 Fe1 C26 130.4(3) yes .
C25 Fe1 C27 168.1(3) yes .
C25 Fe1 C28 151.1(3) yes .
C25 Fe1 C29 118.9(3) yes .
C25 Fe1 C30 109.4(2) yes .
C26 Fe1 C27 40.2(3) yes .
C26 Fe1 C28 67.8(3) yes .
C26 Fe1 C29 67.8(3) yes .
C26 Fe1 C30 41.3(3) yes .
C27 Fe1 C28 40.0(3) yes .
C27 Fe1 C29 67.3(3) yes .
C27 Fe1 C30 68.3(3) yes .
C28 Fe1 C29 40.2(3) yes .
C28 Fe1 C30 67.9(3) yes .
C29 Fe1 C30 39.9(3) yes .
C1 S1 C3 101.78(19) yes .
C2 S2 C4 101.4(2) yes .
C3 S3 C5 94.80(19) yes .
C4 S4 C5 95.5(2) yes .
C6 S5 C7 95.38(19) yes .
C6 S6 C8 95.43(19) yes .
C7 S7 C9 101.4(2) yes .
C8 S8 C10 101.6(2) yes .
C11 S9 C13 101.4(2) yes .
C12 S10 C14 100.9(2) yes .
C13 S11 C15 95.9(2) yes .
C14 S12 C15 96.0(2) yes .
C16 S13 C18 102.28(19) yes .
C17 S14 C19 100.37(19) yes .
C18 S15 C20 94.72(19) yes .
C19 S16 C20 95.06(19) yes .
O1 S17 O2 110.1(3) yes .
O1 S17 O3 117.3(4) yes .
O1 S17 C21 105.8(3) yes .
O2 S17 O3 109.7(3) yes .
O2 S17 C21 107.0(3) yes .
O3 S17 C21 106.3(3) yes .
S1 C1 C2 113.9(3) yes .
S2 C2 C1 114.3(3) yes .
S1 C3 S3 115.2(3) yes .
S1 C3 C4 127.8(4) yes .
S3 C3 C4 116.9(3) yes .
S2 C4 S4 114.1(3) yes .
S2 C4 C3 128.9(3) yes .
S4 C4 C3 117.0(3) yes .
S3 C5 S4 115.7(3) yes .
S3 C5 C6 121.5(4) yes .
S4 C5 C6 122.8(3) yes .
S5 C6 S6 115.1(3) yes .
S5 C6 C5 123.6(3) yes .
S6 C6 C5 121.3(4) yes .
S5 C7 S7 113.5(3) yes .
S5 C7 C8 117.6(3) yes .
S7 C7 C8 128.8(3) yes .
S6 C8 S8 115.2(3) yes .
S6 C8 C7 116.4(3) yes .
S8 C8 C7 128.4(3) yes .
S7 C9 C10 114.1(3) yes .
S8 C10 C9 114.1(3) yes .
S9 C11 C12 113.8(3) yes .
S10 C12 C11 114.3(3) yes .
S9 C13 S11 115.5(3) yes .
S9 C13 C14 128.0(4) yes .
S11 C13 C14 116.5(3) yes .
S10 C14 S12 114.4(3) yes .
S10 C14 C13 129.0(3) yes .
S12 C14 C13 116.6(3) yes .
S11 C15 S12 114.9(3) yes .
S11 C15 C15 122.4(4) yes 2_556
S12 C15 C15 122.7(3) yes 2_556
S13 C16 C17 114.4(3) yes .
S14 C17 C16 115.0(3) yes .
S13 C18 S15 114.8(3) yes .
S13 C18 C19 127.8(3) yes .
S15 C18 C19 117.4(3) yes .
S14 C19 S16 113.2(3) yes .
S14 C19 C18 129.4(3) yes .
S16 C19 C18 117.4(3) yes .
S15 C20 S16 115.1(3) yes .
S15 C20 C20 121.7(4) yes 2_656
S16 C20 C20 123.1(3) yes 2_656
Fe1 C21 S17 130.8(3) yes .
Fe1 C21 C22 69.1(3) yes .
Fe1 C21 C25 69.9(3) yes .
S17 C21 C22 125.9(4) yes .
S17 C21 C25 126.5(4) yes .
C22 C21 C25 107.4(4) yes .
Fe1 C22 C21 69.3(3) yes .
Fe1 C22 C23 69.9(3) yes .
C21 C22 C23 107.5(5) yes .
Fe1 C23 C22 69.5(3) yes .
Fe1 C23 C24 69.5(3) yes .
C22 C23 C24 108.4(5) yes .
Fe1 C24 C23 69.6(4) yes .
Fe1 C24 C25 70.0(3) yes .
C23 C24 C25 108.0(5) yes .
Fe1 C25 C21 69.4(3) yes .
Fe1 C25 C24 69.6(4) yes .
C21 C25 C24 108.7(5) yes .
Fe1 C26 C27 70.5(3) yes .
Fe1 C26 C30 69.8(3) yes .
C27 C26 C30 107.8(5) yes .
Fe1 C27 C26 69.2(4) yes .
Fe1 C27 C28 69.7(4) yes .
C26 C27 C28 108.2(5) yes .
Fe1 C28 C27 70.3(4) yes .
Fe1 C28 C29 70.3(4) yes .
C27 C28 C29 108.2(5) yes .
Fe1 C29 C28 69.5(3) yes .
Fe1 C29 C30 69.7(3) yes .
C28 C29 C30 108.8(5) yes .
Fe1 C30 C26 68.9(3) yes .
Fe1 C30 C29 70.3(3) yes .
C26 C30 C29 106.9(5) yes .
H4A O4 H4B 110.417 no .
H5A O5 H5B 102.047 no .
H6A O6 H6B 108.626 no .
S1 C1 H1 108.788 no .
S1 C1 H2 108.790 no .
C2 C1 H1 108.787 no .
C2 C1 H2 108.783 no .
H1 C1 H2 107.667 no .
S2 C2 H3 108.681 no .
S2 C2 H4 108.687 no .
C1 C2 H3 108.679 no .
C1 C2 H4 108.677 no .
H3 C2 H4 107.613 no .
S7 C9 H5 108.732 no .
S7 C9 H6 108.738 no .
C10 C9 H5 108.736 no .
C10 C9 H6 108.734 no .
H5 C9 H6 107.638 no .
S8 C10 H7 108.736 no .
S8 C10 H8 108.741 no .
C9 C10 H7 108.730 no .
C9 C10 H8 108.729 no .
H7 C10 H8 107.640 no .
S9 C11 H9 108.792 no .
S9 C11 H10 108.787 no .
C12 C11 H9 108.801 no .
C12 C11 H10 108.794 no .
H9 C11 H10 107.666 no .
S10 C12 H11 108.676 no .
S10 C12 H12 108.682 no .
C11 C12 H11 108.688 no .
C11 C12 H12 108.687 no .
H11 C12 H12 107.623 no .
S13 C16 H13 108.659 no .
S13 C16 H14 108.657 no .
C17 C16 H13 108.658 no .
C17 C16 H14 108.651 no .
H13 C16 H14 107.594 no .
S14 C17 H15 108.514 no .
S14 C17 H16 108.518 no .
C16 C17 H15 108.517 no .
C16 C17 H16 108.527 no .
H15 C17 H16 107.526 no .
Fe1 C22 H17 126.117 no .
C21 C22 H17 126.263 no .
C23 C22 H17 126.254 no .
Fe1 C23 H18 126.886 no .
C22 C23 H18 125.779 no .
C24 C23 H18 125.778 no .
Fe1 C24 H19 125.999 no .
C23 C24 H19 126.016 no .
C25 C24 H19 126.014 no .
Fe1 C25 H20 126.984 no .
C21 C25 H20 125.646 no .
C24 C25 H20 125.647 no .
Fe1 C26 H21 125.177 no .
C27 C26 H21 126.094 no .
C30 C26 H21 126.100 no .
Fe1 C27 H22 126.760 no .
C26 C27 H22 125.874 no .
C28 C27 H22 125.878 no .
Fe1 C28 H23 125.111 no .
C27 C28 H23 125.889 no .
C29 C28 H23 125.894 no .
Fe1 C29 H24 126.798 no .
C28 C29 H24 125.585 no .
C30 C29 H24 125.586 no .
Fe1 C30 H25 125.782 no .
C26 C30 H25 126.564 no .
C29 C30 H25 126.563 no .

loop_
_geom_bond_atom_site_label_1
_geom_bond_atom_site_label_2
_geom_bond_distance
_geom_bond_publ_flag
_geom_bond_site_symmetry_2
Fe1 C21 2.030(5) yes .
Fe1 C22 2.027(4) yes .
Fe1 C23 2.033(5) yes .
Fe1 C24 2.032(6) yes .
Fe1 C25 2.037(5) yes .
Fe1 C26 2.020(5) yes .
Fe1 C27 2.037(6) yes .
Fe1 C28 2.030(6) yes .
Fe1 C29 2.041(5) yes .
Fe1 C30 2.033(5) yes .
S1 C1 1.804(5) yes .
S1 C3 1.753(4) yes .
S2 C2 1.790(4) yes .
S2 C4 1.741(5) yes .
S3 C3 1.746(5) yes .
S3 C5 1.745(4) yes .
S4 C4 1.738(4) yes .
S4 C5 1.724(5) yes .
S5 C6 1.734(5) yes .
S5 C7 1.746(4) yes .
S6 C6 1.749(4) yes .
S6 C8 1.750(4) yes .
S7 C7 1.745(5) yes .
S7 C9 1.795(5) yes .
S8 C8 1.741(4) yes .
S8 C10 1.800(5) yes .
S9 C11 1.808(5) yes .
S9 C13 1.747(4) yes .
S10 C12 1.798(4) yes .
S10 C14 1.742(5) yes .
S11 C13 1.740(5) yes .
S11 C15 1.727(4) yes .
S12 C14 1.737(4) yes .
S12 C15 1.725(5) yes .
S13 C16 1.800(5) yes .
S13 C18 1.754(4) yes .
S14 C17 1.796(4) yes .
S14 C19 1.745(5) yes .
S15 C18 1.752(4) yes .
S15 C20 1.760(4) yes .
S16 C19 1.752(4) yes .
S16 C20 1.746(5) yes .
S17 O1 1.423(5) yes .
S17 O2 1.463(5) yes .
S17 O3 1.411(5) yes .
S17 C21 1.746(5) yes .
C1 C2 1.520(6) yes .
C3 C4 1.356(6) yes .
C5 C6 1.370(6) yes .
C7 C8 1.350(6) yes .
C9 C10 1.522(6) yes .
C11 C12 1.506(6) yes .
C13 C14 1.357(6) yes .
C15 C15 1.371(6) yes 2_556
C16 C17 1.503(6) yes .
C18 C19 1.345(6) yes .
C20 C20 1.345(6) yes 2_656
C21 C22 1.442(7) yes .
C21 C25 1.415(7) yes .
C22 C23 1.409(8) yes .
C23 C24 1.422(9) yes .
C24 C25 1.407(8) yes .
C26 C27 1.395(8) yes .
C26 C30 1.430(8) yes .
C27 C28 1.391(9) yes .
C28 C29 1.400(8) yes .
C29 C30 1.391(8) yes .
O4 H4A 0.813 no .
O4 H4B 0.814 no .
O5 H5A 0.838 no .
O5 H5B 0.854 no .
O6 H6A 0.827 no .
O6 H6B 0.808 no .
C1 H1 0.970 no .
C1 H2 0.970 no .
C2 H3 0.970 no .
C2 H4 0.970 no .
C9 H5 0.970 no .
C9 H6 0.970 no .
C10 H7 0.970 no .
C10 H8 0.970 no .
C11 H9 0.970 no .
C11 H10 0.970 no .
C12 H11 0.970 no .
C12 H12 0.970 no .
C16 H13 0.970 no .
C16 H14 0.970 no .
C17 H15 0.970 no .
C17 H16 0.970 no .
C22 H17 0.930 no .
C23 H18 0.930 no .
C24 H19 0.930 no .
C25 H20 0.930 no .
C26 H21 0.930 no .
C27 H22 0.930 no .
C28 H23 0.930 no .
C29 H24 0.930 no .
C30 H25 0.930 no .

loop_
_geom_contact_atom_site_label_1
_geom_contact_atom_site_label_2
_geom_contact_distance
_geom_contact_publ_flag
_geom_contact_site_symmetry_2
S1 S2 3.5248(17) no .
S3 S5 3.2426(16) no .
S4 S6 3.2141(16) no .
S7 S8 3.5255(17) no .
S9 S10 3.5302(18) no .
S11 S12 3.2272(16) no 2_556
S13 S14 3.5268(17) no .
S15 S16 3.2259(16) no 2_656
O1 C25 3.052(7) no .
O2 C22 3.147(7) no .
O2 C26 3.614(7) no .
O3 C22 3.384(7) no .
O3 C25 3.512(7) no .
C1 C4 3.049(6) no .
C2 C3 3.047(6) no .
C7 C10 3.037(6) no .
C8 C9 3.043(6) no .
C11 C14 3.037(6) no .
C12 C13 3.036(6) no .
C16 C19 3.048(6) no .
C17 C18 3.031(6) no .
S1 S10 3.5223(18) no 1_565
S1 S14 3.5830(18) no 1_565
S1 C12 3.515(5) no 1_565
S2 S9 3.6376(18) no .
S2 S11 3.6413(17) no .
S2 S13 3.5144(17) no .
S2 S15 3.5583(17) no .
S3 S10 3.6163(17) no 1_565
S3 S14 3.5885(17) no 1_565
S6 S10 3.6169(17) no 2_556
S6 S14 3.6116(17) no 2_656
S7 S9 3.4990(18) no 2_566
S7 S11 3.6008(17) no 2_566
S7 S13 3.5702(18) no 2_666
S7 S15 3.6150(17) no 2_666
S8 S10 3.6022(18) no 2_556
S8 S14 3.5793(17) no 2_656
S8 O3 3.409(5) no 1_556
S8 C17 3.471(5) no 2_656
S9 S2 3.6376(18) no .
S9 S7 3.4990(18) no 2_566
S9 O5 3.190(5) no .
S9 C2 3.512(5) no .
S10 S1 3.5223(18) no 1_545
S10 S3 3.6163(17) no 1_545
S10 S6 3.6169(17) no 2_556
S10 S8 3.6022(18) no 2_556
S11 S2 3.6413(17) no .
S11 S7 3.6008(17) no 2_566
S13 S2 3.5144(17) no .
S13 S7 3.5702(18) no 2_666
S13 C9 3.567(5) no 2_666
S14 S1 3.5830(18) no 1_545
S14 S3 3.5885(17) no 1_545
S14 S6 3.6116(17) no 2_656
S14 S8 3.5793(17) no 2_656
S15 S2 3.5583(17) no .
S15 S7 3.6150(17) no 2_666
O1 O5 3.035(7) no .
O1 O6 2.594(10) no .
O1 O6 2.871(11) no 2_555
O2 O4 2.870(6) no .
O2 O4 2.937(6) no 2_565
O2 C27 3.318(8) no 2_665
O3 S8 3.409(5) no 1_554
O3 C10 3.462(7) no 1_554
O3 C11 3.678(8) no 2_555
O3 C12 3.157(7) no 2_555
O3 C17 3.466(6) no 2_655
O4 O2 2.870(6) no .
O4 O2 2.937(6) no 2_565
O4 O5 3.097(7) no .
O4 C1 3.392(6) no .
O4 C10 3.403(6) no 2_566
O4 C26 3.576(7) no .
O4 C28 3.646(8) no 1_455
O5 S9 3.190(5) no .
O5 O1 3.035(7) no .
O5 O4 3.097(7) no .
O5 O6 2.864(11) no .
O5 C2 3.300(7) no .
O5 C9 3.669(7) no 2_566
O5 C11 3.297(7) no .
O5 C26 3.531(8) no .
O5 C28 3.452(8) no 1_455
O5 C29 3.668(8) no 1_455
O5 C30 3.504(8) no .
O6 O1 2.594(10) no .
O6 O1 2.871(11) no 2_555
O6 O5 2.864(11) no .
O6 O6 2.357(12) no 2_555
O6 C11 3.300(9) no .
O6 C24 3.397(11) no 2_655
O6 C29 3.474(11) no 1_455
C1 O4 3.392(6) no .
C1 C26 3.592(7) no .
C2 S9 3.512(5) no .
C2 O5 3.300(7) no .
C2 C26 3.628(6) no .
C9 S13 3.567(5) no 2_666
C9 O5 3.669(7) no 2_566
C10 O3 3.462(7) no 1_556
C10 O4 3.403(6) no 2_566
C11 O3 3.678(8) no 2_555
C11 O5 3.297(7) no .
C11 O6 3.300(9) no .
C12 S1 3.515(5) no 1_545
C12 O3 3.157(7) no 2_555
C16 C24 3.591(8) no 2_655
C16 C25 3.437(7) no 2_655
C16 C30 3.644(7) no .
C17 S8 3.471(5) no 2_656
C17 O3 3.466(6) no 2_655
C17 C21 3.582(6) no 2_655
C17 C22 3.683(7) no 2_655
C17 C25 3.671(6) no 2_655
C21 C17 3.582(6) no 2_655
C22 C17 3.683(7) no 2_655
C24 O6 3.397(11) no 2_655
C24 C16 3.591(8) no 2_655
C25 C16 3.437(7) no 2_655
C25 C17 3.671(6) no 2_655
C26 O4 3.576(7) no .
C26 O5 3.531(8) no .
C26 C1 3.592(7) no .
C26 C2 3.628(6) no .
C27 O2 3.318(8) no 2_665
C28 O4 3.646(8) no 1_655
C28 O5 3.452(8) no 1_655
C29 O5 3.668(8) no 1_655
C29 O6 3.474(11) no 1_655
C30 O5 3.504(8) no .
C30 C16 3.644(7) no .
S1 H3 3.6182 no .
S1 H4 2.8722 no .
S2 H1 3.6117 no .
S2 H2 2.8729 no .
S7 H7 2.8742 no .
S7 H8 3.6149 no .
S8 H5 2.8780 no .
S8 H6 3.6198 no .
S9 H11 2.8563 no .
S9 H12 3.6108 no .
S10 H9 2.8598 no .
S10 H10 3.6077 no .
S13 H15 2.8712 no .
S13 H16 3.6089 no .
S14 H13 2.8817 no .
S14 H14 3.6130 no .
S17 H21 3.6074 no .
S17 H17 3.0892 no .
S17 H20 3.0654 no .
O1 H21 3.6247 no .
O1 H20 2.8835 no .
O2 H21 3.0711 no .
O2 H17 3.0153 no .
O3 H17 3.5180 no .
C3 H1 3.6039 no .
C3 H2 3.0180 no .
C3 H4 3.1696 no .
C4 H2 3.1913 no .
C4 H3 3.5806 no .
C4 H4 2.9733 no .
C7 H5 2.9915 no .
C7 H6 3.5859 no .
C7 H7 3.1712 no .
C8 H5 3.1715 no .
C8 H7 3.0022 no .
C8 H8 3.5895 no .
C13 H9 3.0066 no .
C13 H10 3.5964 no .
C13 H11 3.1500 no .
C14 H9 3.1680 no .
C14 H11 2.9694 no .
C14 H12 3.5786 no .
C18 H13 3.0534 no .
C18 H14 3.6030 no .
C18 H15 3.1386 no .
C19 H13 3.2172 no .
C19 H15 2.9466 no .
C19 H16 3.5718 no .
C21 H21 3.4492 no .
C21 H18 3.1986 no .
C21 H19 3.1892 no .
C22 H19 3.1931 no .
C22 H20 3.2010 no .
C22 H22 3.4264 no .
C23 H20 3.1854 no .
C23 H23 3.3523 no .
C24 H17 3.1955 no .
C24 H24 3.4198 no .
C25 H17 3.2004 no .
C25 H18 3.1842 no .
C25 H25 3.4608 no .
C26 H23 3.1548 no .
C26 H24 3.1661 no .
C27 H17 3.4173 no .
C27 H24 3.1559 no .
C27 H25 3.1815 no .
C28 H21 3.1552 no .
C28 H18 3.3814 no .
C28 H25 3.1675 no .
C29 H21 3.1638 no .
C29 H19 3.4022 no .
C29 H22 3.1578 no .
C30 H20 3.4773 no .
C30 H22 3.1826 no .
C30 H23 3.1641 no .
H1 H3 2.2659 no .
H1 H4 2.3850 no .
H2 H3 2.3861 no .
H2 H4 2.8205 no .
H5 H7 2.8225 no .
H5 H8 2.3869 no .
H6 H7 2.3868 no .
H6 H8 2.2688 no .
H9 H11 2.8099 no .
H9 H12 2.3791 no .
H10 H11 2.3781 no .
H10 H12 2.2493 no .
H13 H15 2.8062 no .
H13 H16 2.3628 no .
H14 H15 2.3613 no .
H14 H16 2.2491 no .
H21 H22 2.4883 no .
H21 H25 2.5325 no .
H17 H18 2.5029 no .
H17 H22 3.3085 no .
H18 H19 2.5130 no .
H18 H23 3.2304 no .
H19 H20 2.4955 no .
H19 H24 3.2909 no .
H20 H25 3.3691 no .
H22 H23 2.4815 no .
H23 H24 2.4860 no .
H24 H25 2.4858 no .
Fe1 H20 3.6884 no 2_655
S1 H7 2.8386 no 2_566
S1 H11 3.1640 no 1_565
S1 H12 3.3428 no 1_565
S1 H18 3.6331 no 2_665
S2 H5 2.9091 no 2_666
S7 H4 2.8205 no 2_566
S8 H2 2.8519 no 2_666
S8 H15 3.1011 no 2_656
S8 H16 3.2647 no 2_656
S9 H3 3.3100 no .
S9 H4 3.1296 no .
S9 H5B 3.5528 no .
S9 H13 2.8561 no .
S10 H15 2.8349 no 1_455
S13 H5 3.1931 no 2_666
S13 H6 3.4145 no 2_666
S13 H9 2.7937 no 1_655
S13 H25 3.6528 no .
S14 H11 2.8378 no .
S17 H4A 3.0986 no 2_565
S17 H4B 3.2307 no .
S17 H5A 3.5800 no .
S17 H5B 3.6158 no .
S17 H6A 3.0111 no 2_555
S17 H6B 3.4831 no .
S17 H8 3.4720 no 1_554
S17 H12 3.5364 no 2_555
S17 H16 3.6165 no 2_655
S17 H18 3.6423 no 1_455
S17 H22 3.6844 no 2_665
S17 H23 3.6291 no 1_455
O1 H4B 3.3580 no .
O1 H5A 2.7881 no .
O1 H5B 2.4146 no .
O1 H6A 3.2418 no .
O1 H6A 2.0529 no 2_555
O1 H6B 2.0928 no .
O1 H6B 3.1764 no 2_555
O1 H18 3.6383 no 1_455
O1 H23 2.9661 no 1_455
O2 H4A 3.2867 no .
O2 H4A 2.1912 no 2_565
O2 H4B 2.0586 no .
O2 H4B 3.0964 no 2_565
O2 H5A 3.3045 no .
O2 H8 2.9032 no 1_554
O2 H22 2.5403 no 2_665
O2 H23 3.3149 no 1_455
O2 H23 3.6273 no 2_665
O3 H4A 3.0687 no 2_565
O3 H6A 3.1697 no 2_555
O3 H7 3.4263 no 1_554
O3 H8 3.0316 no 1_554
O3 H9 3.5376 no 2_555
O3 H10 3.5835 no 2_555
O3 H12 2.2506 no 2_555
O3 H15 2.9366 no 2_655
O3 H16 3.1060 no 2_655
O3 H18 3.0954 no 1_455
O4 H1 2.4967 no .
O4 H4 3.6502 no .
O4 H4A 3.5703 no 2_565
O4 H4B 3.3116 no 2_565
O4 H5A 2.3062 no .
O4 H5B 3.5602 no .
O4 H6 3.6657 no 2_566
O4 H7 2.9470 no 2_566
O4 H8 2.9816 no 2_566
O4 H21 2.6477 no .
O4 H18 3.2629 no 2_665
O4 H22 3.4915 no 2_665
O4 H23 2.9377 no 1_455
O4 H23 3.6496 no 2_665
O5 H3 2.7632 no .
O5 H4 2.9389 no .
O5 H4B 3.1537 no .
O5 H6 2.8019 no 2_566
O5 H6A 3.6292 no .
O5 H6B 2.8707 no .
O5 H9 3.4722 no .
O5 H10 2.7606 no .
O5 H21 3.0027 no .
O5 H23 2.9149 no 1_455
O5 H24 3.3361 no 1_455
O5 H25 2.9519 no .
O6 H5A 3.3091 no .
O6 H5B 2.0509 no .
O6 H6A 2.1503 no 2_555
O6 H6B 2.0980 no 2_555
O6 H9 3.3831 no .
O6 H10 2.4224 no .
O6 H19 3.6554 no 1_455
O6 H19 2.5108 no 2_655
O6 H23 3.6357 no 1_455
O6 H24 2.6936 no 1_455
C1 H5 3.3129 no 2_666
C1 H7 3.1682 no 2_566
C1 H21 3.1652 no .
C1 H17 3.0656 no 2_665
C2 H5 3.1993 no 2_666
C2 H5A 3.3124 no .
C2 H7 3.3322 no 2_566
C2 H21 3.3050 no .
C9 H2 3.3289 no 2_666
C9 H4 3.2120 no 2_566
C10 H2 3.2386 no 2_666
C10 H4 3.3486 no 2_566
C10 H4A 3.1482 no 2_566
C11 H5B 3.2284 no .
C11 H6A 3.4542 no .
C11 H13 3.2496 no .
C11 H15 3.3689 no 1_455
C11 H19 3.6578 no 2_655
C12 H13 3.3859 no .
C12 H15 3.2044 no 1_455
C12 H18 3.3158 no 2_655
C16 H9 3.1657 no 1_655
C16 H11 3.3724 no .
C16 H20 3.5202 no 2_655
C16 H24 3.4554 no .
C16 H25 3.0759 no .
C17 H9 3.3589 no 1_655
C17 H11 3.2087 no .
C21 H14 3.3295 no 2_655
C21 H16 2.7836 no 2_655
C22 H1 3.2260 no 2_665
C22 H2 3.4177 no 2_665
C22 H16 2.7238 no 2_655
C22 H22 3.2087 no 2_665
C23 H1 3.4669 no 2_665
C23 H11 3.3657 no 2_655
C23 H12 3.2964 no 2_655
C23 H16 2.9461 no 2_655
C24 H6A 3.4534 no 2_655
C24 H6B 3.6443 no 1_655
C24 H10 3.4051 no 2_655
C24 H11 3.6648 no 2_655
C24 H13 3.3230 no 2_655
C24 H14 3.1532 no 2_655
C24 H16 3.1441 no 2_655
C24 H20 3.2844 no 2_655
C24 H25 3.5723 no 2_655
C25 H13 3.5421 no 2_655
C25 H14 2.7213 no 2_655
C25 H16 3.0366 no 2_655
C25 H20 3.1297 no 2_655
C25 H24 3.5449 no 2_655
C25 H25 3.5289 no 2_655
C26 H1 3.1226 no .
C26 H2 3.4898 no .
C26 H3 2.8546 no .
C26 H4B 3.4001 no .
C26 H5A 3.1520 no .
C26 H17 3.4395 no 2_665
C26 H22 3.6194 no 2_665
C27 H4B 3.6251 no 2_665
C27 H6 3.5501 no 2_666
C27 H8 3.1275 no 2_666
C27 H17 3.1219 no 2_665
C27 H22 3.4706 no 2_665
C28 H4A 3.6713 no 1_655
C28 H4B 3.5620 no 1_655
C28 H5A 3.2445 no 1_655
C28 H5B 3.3541 no 1_655
C28 H6 3.0130 no 2_666
C28 H6B 3.3253 no 1_655
C28 H8 3.3159 no 2_666
C29 H5 3.6650 no 2_666
C29 H5B 3.4436 no 1_655
C29 H6 3.0910 no 2_666
C29 H6A 3.6944 no 1_655
C29 H6B 3.0261 no 1_655
C29 H14 3.0926 no .
C29 H20 3.2316 no 2_655
C30 H3 2.9318 no .
C30 H5 3.6694 no 2_666
C30 H5A 3.4497 no .
C30 H5B 3.5850 no .
C30 H6 3.6883 no 2_666
C30 H13 3.5674 no .
C30 H14 3.0718 no .
C30 H20 3.3798 no 2_655
H1 O4 2.4967 no .
H1 C22 3.2260 no 2_665
H1 C23 3.4669 no 2_665
H1 C26 3.1226 no .
H1 H4A 2.8869 no .
H1 H4B 3.0656 no .
H1 H5A 3.2635 no .
H1 H7 2.9766 no 2_566
H1 H21 2.5215 no .
H1 H17 2.5831 no 2_665
H1 H18 3.0803 no 2_665
H2 S8 2.8519 no 2_666
H2 C9 3.3289 no 2_666
H2 C10 3.2386 no 2_666
H2 C22 3.4177 no 2_665
H2 C26 3.4898 no .
H2 H5 2.5999 no 2_666
H2 H8 3.1173 no 2_666
H2 H21 3.2823 no .
H2 H17 2.7076 no 2_665
H3 S9 3.3100 no .
H3 O5 2.7632 no .
H3 C26 2.8546 no .
H3 C30 2.9318 no .
H3 H5 3.0141 no 2_666
H3 H5A 2.8110 no .
H3 H5B 3.4668 no .
H3 H21 2.6414 no .
H3 H25 2.7898 no .
H4 S7 2.8205 no 2_566
H4 S9 3.1296 no .
H4 O4 3.6502 no .
H4 O5 2.9389 no .
H4 C9 3.2120 no 2_566
H4 C10 3.3486 no 2_566
H4 H5A 3.0222 no .
H4 H6 3.0678 no 2_566
H4 H7 2.6408 no 2_566
H4 H21 3.6942 no .
H4A S17 3.0986 no 2_565
H4A O2 3.2867 no .
H4A O2 2.1912 no 2_565
H4A O3 3.0687 no 2_565
H4A O4 3.5703 no 2_565
H4A C10 3.1482 no 2_566
H4A C28 3.6713 no 1_455
H4A H1 2.8869 no .
H4A H4A 3.4859 no 2_565
H4A H4B 2.9307 no 2_565
H4A H5A 2.9911 no .
H4A H7 2.7980 no 2_566
H4A H8 2.5959 no 2_566
H4A H21 3.4145 no .
H4A H18 2.9579 no 2_665
H4A H22 3.5859 no 1_455
H4A H23 3.0884 no 1_455
H4A H23 3.3399 no 2_665
H4B S17 3.2307 no .
H4B O1 3.3580 no .
H4B O2 2.0586 no .
H4B O2 3.0964 no 2_565
H4B O4 3.3116 no 2_565
H4B O5 3.1537 no .
H4B C26 3.4001 no .
H4B C27 3.6251 no 2_665
H4B C28 3.5620 no 1_455
H4B H1 3.0656 no .
H4B H4A 2.9307 no 2_565
H4B H4B 2.9316 no 2_565
H4B H5A 2.3188 no .
H4B H5B 3.4355 no .
H4B H8 3.5923 no 2_566
H4B H21 2.5096 no .
H4B H18 3.6743 no 2_665
H4B H22 2.9925 no 2_665
H4B H23 2.7392 no 1_455
H4B H23 3.3781 no 2_665
H5 S2 2.9091 no 2_666
H5 S13 3.1931 no 2_666
H5 C1 3.3129 no 2_666
H5 C2 3.1993 no 2_666
H5 C29 3.6650 no 2_666
H5 C30 3.6694 no 2_666
H5 H2 2.5999 no 2_666
H5 H3 3.0141 no 2_666
H5A S17 3.5800 no .
H5A O1 2.7881 no .
H5A O2 3.3045 no .
H5A O4 2.3062 no .
H5A O6 3.3091 no .
H5A C2 3.3124 no .
H5A C26 3.1520 no .
H5A C28 3.2445 no 1_455
H5A C30 3.4497 no .
H5A H1 3.2635 no .
H5A H3 2.8110 no .
H5A H4 3.0222 no .
H5A H4A 2.9911 no .
H5A H4B 2.3188 no .
H5A H6 2.9391 no 2_566
H5A H6B 3.1353 no .
H5A H7 3.6224 no 2_566
H5A H10 3.5777 no .
H5A H21 2.4708 no .
H5A H23 2.5566 no 1_455
H5A H24 3.6205 no 1_455
H5A H25 3.1021 no .
H5B S9 3.5528 no .
H5B S17 3.6158 no .
H5B O1 2.4146 no .
H5B O4 3.5602 no .
H5B O6 2.0509 no .
H5B C11 3.2284 no .
H5B C28 3.3541 no 1_455
H5B C29 3.4436 no 1_455
H5B C30 3.5850 no .
H5B H3 3.4668 no .
H5B H4B 3.4355 no .
H5B H6 3.3347 no 2_566
H5B H6A 2.8458 no .
H5B H6A 3.4701 no 2_555
H5B H6B 2.0562 no .
H5B H9 3.4082 no .
H5B H10 2.5015 no .
H5B H21 3.3246 no .
H5B H19 3.3255 no 2_655
H5B H23 2.8075 no 1_455
H5B H24 2.9830 no 1_455
H5B H25 2.9651 no .
H6 S13 3.4145 no 2_666
H6 O4 3.6657 no 2_566
H6 O5 2.8019 no 2_566
H6 C27 3.5501 no 2_666
H6 C28 3.0130 no 2_666
H6 C29 3.0910 no 2_666
H6 C30 3.6883 no 2_666
H6 H4 3.0678 no 2_566
H6 H5A 2.9391 no 2_566
H6 H5B 3.3347 no 2_566
H6 H23 3.1427 no 2_666
H6 H24 3.2548 no 2_666
H6A S17 3.0111 no 2_555
H6A O1 3.2418 no .
H6A O1 2.0529 no 2_555
H6A O3 3.1697 no 2_555
H6A O5 3.6292 no .
H6A O6 2.1503 no 2_555
H6A C11 3.4542 no .
H6A C24 3.4534 no 2_655
H6A C29 3.6944 no 1_455
H6A H5B 2.8458 no .
H6A H5B 3.4701 no 2_555
H6A H6A 2.2499 no 2_555
H6A H6B 1.7447 no 2_555
H6A H9 3.4607 no .
H6A H10 2.6626 no .
H6A H12 3.5875 no .
H6A H18 3.6774 no 2_655
H6A H19 3.5007 no 1_455
H6A H19 2.6769 no 2_655
H6A H20 3.2709 no 2_555
H6A H24 2.8478 no 1_455
H6B S17 3.4831 no .
H6B O1 2.0928 no .
H6B O1 3.1764 no 2_555
H6B O5 2.8707 no .
H6B O6 2.0980 no 2_555
H6B C24 3.6443 no 1_455
H6B C28 3.3253 no 1_455
H6B C29 3.0261 no 1_455
H6B H5A 3.1353 no .
H6B H5B 2.0562 no .
H6B H6A 1.7447 no 2_555
H6B H6B 2.1340 no 2_555
H6B H10 3.0796 no .
H6B H19 3.0378 no 1_455
H6B H19 3.1524 no 2_655
H6B H20 3.6625 no 2_555
H6B H23 3.0057 no 1_455
H6B H24 2.3814 no 1_455
H7 S1 2.8386 no 2_566
H7 O3 3.4263 no 1_556
H7 O4 2.9470 no 2_566
H7 C1 3.1682 no 2_566
H7 C2 3.3322 no 2_566
H7 H1 2.9766 no 2_566
H7 H4 2.6408 no 2_566
H7 H4A 2.7980 no 2_566
H7 H5A 3.6224 no 2_566
H8 S17 3.4720 no 1_556
H8 O2 2.9032 no 1_556
H8 O3 3.0316 no 1_556
H8 O4 2.9816 no 2_566
H8 C27 3.1275 no 2_666
H8 C28 3.3159 no 2_666
H8 H2 3.1173 no 2_666
H8 H4A 2.5959 no 2_566
H8 H4B 3.5923 no 2_566
H8 H17 3.2054 no 1_556
H8 H22 3.0165 no 2_666
H8 H23 3.3752 no 2_666
H9 S13 2.7937 no 1_455
H9 O3 3.5376 no 2_555
H9 O5 3.4722 no .
H9 O6 3.3831 no .
H9 C16 3.1657 no 1_455
H9 C17 3.3589 no 1_455
H9 H5B 3.4082 no .
H9 H6A 3.4607 no .
H9 H14 2.9817 no 1_455
H9 H15 2.6751 no 1_455
H9 H24 3.4149 no 1_455
H10 O3 3.5835 no 2_555
H10 O5 2.7606 no .
H10 O6 2.4224 no .
H10 C24 3.4051 no 2_655
H10 H5A 3.5777 no .
H10 H5B 2.5015 no .
H10 H6A 2.6626 no .
H10 H6B 3.0796 no .
H10 H13 3.0934 no .
H10 H18 3.6272 no 2_655
H10 H19 2.8028 no 2_655
H10 H24 3.6264 no 1_455
H11 S1 3.1640 no 1_545
H11 S14 2.8378 no .
H11 C16 3.3724 no .
H11 C17 3.2087 no .
H11 C23 3.3657 no 2_655
H11 C24 3.6648 no 2_655
H11 H13 2.6742 no .
H11 H16 3.0397 no .
H11 H18 3.0978 no 2_655
H11 H19 3.6607 no 2_655
H12 S1 3.3428 no 1_545
H12 S17 3.5364 no 2_555
H12 O3 2.2506 no 2_555
H12 C23 3.2964 no 2_655
H12 H6A 3.5875 no .
H12 H15 3.0288 no 1_455
H12 H18 2.6679 no 2_655
H12 H19 3.6197 no 2_655
H13 S9 2.8561 no .
H13 C11 3.2496 no .
H13 C12 3.3859 no .
H13 C24 3.3230 no 2_655
H13 C25 3.5421 no 2_655
H13 C30 3.5674 no .
H13 H10 3.0934 no .
H13 H11 2.6742 no .
H13 H19 3.3368 no 2_655
H13 H25 2.8275 no .
H14 C21 3.3295 no 2_655
H14 C24 3.1532 no 2_655
H14 C25 2.7213 no 2_655
H14 C29 3.0926 no .
H14 C30 3.0718 no .
H14 H9 2.9817 no 1_655
H14 H19 3.4038 no 2_655
H14 H20 2.6469 no 2_655
H14 H24 2.6196 no .
H14 H25 2.5931 no .
H15 S8 3.1011 no 2_656
H15 S10 2.8349 no 1_655
H15 O3 2.9366 no 2_655
H15 C11 3.3689 no 1_655
H15 C12 3.2044 no 1_655
H15 H9 2.6751 no 1_655
H15 H12 3.0288 no 1_655
H16 S8 3.2647 no 2_656
H16 S17 3.6165 no 2_655
H16 O3 3.1060 no 2_655
H16 C21 2.7836 no 2_655
H16 C22 2.7238 no 2_655
H16 C23 2.9461 no 2_655
H16 C24 3.1441 no 2_655
H16 C25 3.0366 no 2_655
H16 H11 3.0397 no .
H16 H17 3.1053 no 2_655
H16 H18 3.4400 no 2_655
H16 H20 3.5764 no 2_655
H21 O4 2.6477 no .
H21 O5 3.0027 no .
H21 C1 3.1652 no .
H21 C2 3.3050 no .
H21 H1 2.5215 no .
H21 H2 3.2823 no .
H21 H3 2.6414 no .
H21 H4 3.6942 no .
H21 H4A 3.4145 no .
H21 H4B 2.5096 no .
H21 H5A 2.4708 no .
H21 H5B 3.3246 no .
H21 H17 3.1902 no 2_665
H21 H22 3.2674 no 2_665
H17 C1 3.0656 no 2_665
H17 C26 3.4395 no 2_665
H17 C27 3.1219 no 2_665
H17 H1 2.5831 no 2_665
H17 H2 2.7076 no 2_665
H17 H8 3.2054 no 1_554
H17 H16 3.1053 no 2_655
H17 H21 3.1902 no 2_665
H17 H22 2.5300 no 2_665
H18 S1 3.6331 no 2_665
H18 S17 3.6423 no 1_655
H18 O1 3.6383 no 1_655
H18 O3 3.0954 no 1_655
H18 O4 3.2629 no 2_665
H18 C12 3.3158 no 2_655
H18 H1 3.0803 no 2_665
H18 H4A 2.9579 no 2_665
H18 H4B 3.6743 no 2_665
H18 H6A 3.6774 no 2_655
H18 H10 3.6272 no 2_655
H18 H11 3.0978 no 2_655
H18 H12 2.6679 no 2_655
H18 H16 3.4400 no 2_655
H19 O6 3.6554 no 1_655
H19 O6 2.5108 no 2_655
H19 C11 3.6578 no 2_655
H19 H5B 3.3255 no 2_655
H19 H6A 3.5007 no 1_655
H19 H6A 2.6769 no 2_655
H19 H6B 3.0378 no 1_655
H19 H6B 3.1524 no 2_655
H19 H10 2.8028 no 2_655
H19 H11 3.6607 no 2_655
H19 H12 3.6197 no 2_655
H19 H13 3.3368 no 2_655
H19 H14 3.4038 no 2_655
H19 H20 2.9576 no 2_655
H19 H25 3.1686 no 2_655
H20 Fe1 3.6884 no 2_655
H20 C16 3.5202 no 2_655
H20 C24 3.2844 no 2_655
H20 C25 3.1297 no 2_655
H20 C29 3.2316 no 2_655
H20 C30 3.3798 no 2_655
H20 H6A 3.2709 no 2_555
H20 H6B 3.6625 no 2_555
H20 H14 2.6469 no 2_655
H20 H16 3.5764 no 2_655
H20 H19 2.9576 no 2_655
H20 H20 2.6458 no 2_655
H20 H24 2.7641 no 2_655
H20 H25 3.0693 no 2_655
H22 S17 3.6844 no 2_665
H22 O2 2.5403 no 2_665
H22 O4 3.4915 no 2_665
H22 C22 3.2087 no 2_665
H22 C26 3.6194 no 2_665
H22 C27 3.4706 no 2_665
H22 H4A 3.5859 no 1_655
H22 H4B 2.9925 no 2_665
H22 H8 3.0165 no 2_666
H22 H21 3.2674 no 2_665
H22 H17 2.5300 no 2_665
H22 H22 2.9720 no 2_665
H23 S17 3.6291 no 1_655
H23 O1 2.9661 no 1_655
H23 O2 3.3149 no 1_655
H23 O2 3.6273 no 2_665
H23 O4 2.9377 no 1_655
H23 O4 3.6496 no 2_665
H23 O5 2.9149 no 1_655
H23 O6 3.6357 no 1_655
H23 H4A 3.0884 no 1_655
H23 H4A 3.3399 no 2_665
H23 H4B 2.7392 no 1_655
H23 H4B 3.3781 no 2_665
H23 H5A 2.5566 no 1_655
H23 H5B 2.8075 no 1_655
H23 H6 3.1427 no 2_666
H23 H6B 3.0057 no 1_655
H23 H8 3.3752 no 2_666
H24 O5 3.3361 no 1_655
H24 O6 2.6936 no 1_655
H24 C16 3.4554 no .
H24 C25 3.5449 no 2_655
H24 H5A 3.6205 no 1_655
H24 H5B 2.9830 no 1_655
H24 H6 3.2548 no 2_666
H24 H6A 2.8478 no 1_655
H24 H6B 2.3814 no 1_655
H24 H9 3.4149 no 1_655
H24 H10 3.6264 no 1_655
H24 H14 2.6196 no .
H24 H20 2.7641 no 2_655
H25 S13 3.6528 no .
H25 O5 2.9519 no .
H25 C16 3.0759 no .
H25 C24 3.5723 no 2_655
H25 C25 3.5289 no 2_655
H25 H3 2.7898 no .
H25 H5A 3.1021 no .
H25 H5B 2.9651 no .
H25 H13 2.8275 no .
H25 H14 2.5931 no .
H25 H19 3.1686 no 2_655
H25 H20 3.0693 no 2_655

loop_
_geom_hbond_atom_site_label_D
_geom_hbond_atom_site_label_H
_geom_hbond_atom_site_label_A
_geom_hbond_site_symmetry_A
_geom_hbond_distance_DA
_geom_hbond_distance_DH
_geom_hbond_distance_HA
_geom_hbond_angle_DHA
_geom_hbond_publ_flag
O4 H4A O2 2_565 2.937(6) 0.813 2.191 152.7 no
O4 H4B O2 . 2.870(6) 0.814 2.059 174.5 no
O5 H5B O1 . 3.035(7) 0.854 2.415 130.0 no
O5 H5B O6 . 2.864(11) 0.854 2.051 158.7 no
O6 H6A O1 2_555 2.871(11) 0.827 2.053 169.8 no
O6 H6A O6 2_555 2.357(12) 0.827 2.150 94.0 no
O6 H6B O1 . 2.594(10) 0.808 2.093 120.1 no
O6 H6B O6 2_555 2.357(12) 0.808 2.098 98.5 no

loop_
_geom_torsion_atom_site_label_1
_geom_torsion_atom_site_label_2
_geom_torsion_atom_site_label_3
_geom_torsion_atom_site_label_4
_geom_torsion
_geom_torsion_publ_flag
_geom_torsion_site_symmetry_3
_geom_torsion_site_symmetry_4
C21 Fe1 C22 C21 0.00(18) no . .
C21 Fe1 C22 C23 -118.7(4) no . .
C22 Fe1 C21 S17 -119.9(5) no . .
C22 Fe1 C21 C22 0.0(2) no . .
C22 Fe1 C21 C25 118.7(3) no . .
C21 Fe1 C23 C22 38.7(2) no . .
C21 Fe1 C23 C24 -81.4(3) no . .
C23 Fe1 C21 S17 -157.6(4) no . .
C23 Fe1 C21 C22 -37.7(3) no . .
C23 Fe1 C21 C25 81.0(3) no . .
C21 Fe1 C24 C23 81.9(3) no . .
C21 Fe1 C24 C25 -37.14(19) no . .
C24 Fe1 C21 S17 158.3(4) no . .
C24 Fe1 C21 C22 -81.8(3) no . .
C24 Fe1 C21 C25 36.9(2) no . .
C21 Fe1 C25 C21 0.00(17) no . .
C21 Fe1 C25 C24 120.4(3) no . .
C25 Fe1 C21 S17 121.4(4) no . .
C25 Fe1 C21 C22 -118.7(3) no . .
C25 Fe1 C21 C25 0.0(2) no . .
C21 Fe1 C26 C27 -128.2(2) no . .
C21 Fe1 C26 C30 113.4(2) no . .
C26 Fe1 C21 S17 -8.1(4) no . .
C26 Fe1 C21 C22 111.8(2) no . .
C26 Fe1 C21 C25 -129.5(2) no . .
C21 Fe1 C27 C26 73.2(3) no . .
C21 Fe1 C27 C28 -166.98(16) no . .
C27 Fe1 C21 S17 -49.2(4) no . .
C27 Fe1 C21 C22 70.7(3) no . .
C27 Fe1 C21 C25 -170.6(2) no . .
C21 Fe1 C29 C28 -172.0(3) no . .
C21 Fe1 C29 C30 -51.6(6) no . .
C29 Fe1 C21 S17 72.0(6) no . .
C29 Fe1 C21 C22 -168.1(4) no . .
C29 Fe1 C21 C25 -49.4(5) no . .
C21 Fe1 C30 C26 -86.3(3) no . .
C21 Fe1 C30 C29 155.73(19) no . .
C30 Fe1 C21 S17 36.4(4) no . .
C30 Fe1 C21 C22 156.3(2) no . .
C30 Fe1 C21 C25 -85.0(3) no . .
C22 Fe1 C23 C22 0.0(3) no . .
C22 Fe1 C23 C24 -120.1(4) no . .
C23 Fe1 C22 C21 118.7(4) no . .
C23 Fe1 C22 C23 0.0(3) no . .
C22 Fe1 C24 C23 37.1(2) no . .
C22 Fe1 C24 C25 -82.0(3) no . .
C24 Fe1 C22 C21 81.3(3) no . .
C24 Fe1 C22 C23 -37.4(3) no . .
C22 Fe1 C25 C21 -38.62(18) no . .
C22 Fe1 C25 C24 81.8(2) no . .
C25 Fe1 C22 C21 37.8(2) no . .
C25 Fe1 C22 C23 -80.9(3) no . .
C22 Fe1 C26 C27 -83.2(3) no . .
C22 Fe1 C26 C30 158.37(19) no . .
C26 Fe1 C22 C21 -87.8(3) no . .
C26 Fe1 C22 C23 153.5(3) no . .
C22 Fe1 C27 C26 114.4(3) no . .
C22 Fe1 C27 C28 -125.8(2) no . .
C27 Fe1 C22 C21 -130.1(3) no . .
C27 Fe1 C22 C23 111.2(3) no . .
C22 Fe1 C28 C27 73.4(3) no . .
C22 Fe1 C28 C29 -167.86(19) no . .
C28 Fe1 C22 C21 -170.4(3) no . .
C28 Fe1 C22 C23 70.9(3) no . .
C22 Fe1 C30 C26 -48.2(6) no . .
C22 Fe1 C30 C29 -166.1(4) no . .
C30 Fe1 C22 C21 -53.5(6) no . .
C30 Fe1 C22 C23 -172.2(5) no . .
C23 Fe1 C24 C23 0.0(3) no . .
C23 Fe1 C24 C25 -119.1(4) no . .
C24 Fe1 C23 C22 120.1(4) no . .
C24 Fe1 C23 C24 0.0(3) no . .
C23 Fe1 C25 C21 -82.3(3) no . .
C23 Fe1 C25 C24 38.0(2) no . .
C25 Fe1 C23 C22 82.5(3) no . .
C25 Fe1 C23 C24 -37.6(2) no . .
C23 Fe1 C26 C27 -45.8(6) no . .
C23 Fe1 C26 C30 -164.2(4) no . .
C26 Fe1 C23 C22 -54.6(6) no . .
C26 Fe1 C23 C24 -174.7(4) no . .
C23 Fe1 C27 C26 157.4(2) no . .
C23 Fe1 C27 C28 -82.8(3) no . .
C27 Fe1 C23 C22 -86.0(3) no . .
C27 Fe1 C23 C24 154.0(3) no . .
C23 Fe1 C28 C27 113.2(3) no . .
C23 Fe1 C28 C29 -128.1(3) no . .
C28 Fe1 C23 C22 -127.6(3) no . .
C28 Fe1 C23 C24 112.4(3) no . .
C23 Fe1 C29 C28 70.2(4) no . .
C23 Fe1 C29 C30 -169.5(3) no . .
C29 Fe1 C23 C22 -166.8(3) no . .
C29 Fe1 C23 C24 73.1(4) no . .
C24 Fe1 C25 C21 -120.4(4) no . .
C24 Fe1 C25 C24 -0.0(3) no . .
C25 Fe1 C24 C23 119.1(4) no . .
C25 Fe1 C24 C25 -0.0(2) no . .
C24 Fe1 C27 C26 -167.1(4) no . .
C24 Fe1 C27 C28 -47.3(5) no . .
C27 Fe1 C24 C23 -52.0(6) no . .
C27 Fe1 C24 C25 -171.1(4) no . .
C24 Fe1 C28 C27 155.9(2) no . .
C24 Fe1 C28 C29 -85.3(3) no . .
C28 Fe1 C24 C23 -84.0(3) no . .
C28 Fe1 C24 C25 157.0(3) no . .
C24 Fe1 C29 C28 111.2(3) no . .
C24 Fe1 C29 C30 -128.4(3) no . .
C29 Fe1 C24 C23 -126.3(3) no . .
C29 Fe1 C24 C25 114.6(3) no . .
C24 Fe1 C30 C26 -171.6(3) no . .
C24 Fe1 C30 C29 70.5(4) no . .
C30 Fe1 C24 C23 -165.6(3) no . .
C30 Fe1 C24 C25 75.3(4) no . .
C25 Fe1 C26 C27 -169.57(19) no . .
C25 Fe1 C26 C30 72.0(3) no . .
C26 Fe1 C25 C21 72.4(3) no . .
C26 Fe1 C25 C24 -167.2(2) no . .
C25 Fe1 C28 C27 -172.4(3) no . .
C25 Fe1 C28 C29 -53.6(5) no . .
C28 Fe1 C25 C21 -166.7(3) no . .
C28 Fe1 C25 C24 -46.3(5) no . .
C25 Fe1 C29 C28 153.6(2) no . .
C25 Fe1 C29 C30 -86.0(3) no . .
C29 Fe1 C25 C21 156.87(19) no . .
C29 Fe1 C25 C24 -82.7(3) no . .
C25 Fe1 C30 C26 -129.9(3) no . .
C25 Fe1 C30 C29 112.2(3) no . .
C30 Fe1 C25 C21 114.1(3) no . .
C30 Fe1 C25 C24 -125.5(2) no . .
C26 Fe1 C27 C26 0.0(3) no . .
C26 Fe1 C27 C28 119.8(4) no . .
C27 Fe1 C26 C27 0.0(3) no . .
C27 Fe1 C26 C30 -118.4(4) no . .
C26 Fe1 C28 C27 -37.3(2) no . .
C26 Fe1 C28 C29 81.5(3) no . .
C28 Fe1 C26 C27 37.1(3) no . .
C28 Fe1 C26 C30 -81.4(3) no . .
C26 Fe1 C29 C28 -81.3(3) no . .
C26 Fe1 C29 C30 39.1(3) no . .
C29 Fe1 C26 C27 80.7(3) no . .
C29 Fe1 C26 C30 -37.8(3) no . .
C26 Fe1 C30 C26 0.0(3) no . .
C26 Fe1 C30 C29 -117.9(4) no . .
C30 Fe1 C26 C27 118.4(4) no . .
C30 Fe1 C26 C30 0.0(3) no . .
C27 Fe1 C28 C27 0.0(3) no . .
C27 Fe1 C28 C29 118.7(4) no . .
C28 Fe1 C27 C26 -119.8(4) no . .
C28 Fe1 C27 C28 0.0(3) no . .
C27 Fe1 C29 C28 -37.6(3) no . .
C27 Fe1 C29 C30 82.7(3) no . .
C29 Fe1 C27 C26 -82.0(3) no . .
C29 Fe1 C27 C28 37.8(2) no . .
C27 Fe1 C30 C26 37.7(3) no . .
C27 Fe1 C30 C29 -80.2(3) no . .
C30 Fe1 C27 C26 -38.7(3) no . .
C30 Fe1 C27 C28 81.1(3) no . .
C28 Fe1 C29 C28 0.0(3) no . .
C28 Fe1 C29 C30 120.4(4) no . .
C29 Fe1 C28 C27 -118.7(4) no . .
C29 Fe1 C28 C29 0.0(3) no . .
C28 Fe1 C30 C26 81.0(3) no . .
C28 Fe1 C30 C29 -37.0(3) no . .
C30 Fe1 C28 C27 -82.1(3) no . .
C30 Fe1 C28 C29 36.7(3) no . .
C29 Fe1 C30 C26 117.9(5) no . .
C29 Fe1 C30 C29 0.0(3) no . .
C30 Fe1 C29 C28 -120.4(5) no . .
C30 Fe1 C29 C30 0.0(3) no . .
C1 S1 C3 S3 168.6(3) no . .
C1 S1 C3 C4 -12.5(4) no . .
C3 S1 C1 C2 46.2(3) no . .
C2 S2 C4 S4 167.1(3) no . .
C2 S2 C4 C3 -14.1(4) no . .
C4 S2 C2 C1 48.2(3) no . .
C3 S3 C5 S4 -2.9(3) no . .
C3 S3 C5 C6 176.9(3) no . .
C5 S3 C3 S1 -177.9(3) no . .
C5 S3 C3 C4 3.1(4) no . .
C4 S4 C5 S3 2.0(3) no . .
C4 S4 C5 C6 -177.9(4) no . .
C5 S4 C4 S2 179.1(3) no . .
C5 S4 C4 C3 0.2(4) no . .
C6 S5 C7 S7 -179.0(3) no . .
C6 S5 C7 C8 0.1(4) no . .
C7 S5 C6 S6 -2.1(3) no . .
C7 S5 C6 C5 177.7(4) no . .
C6 S6 C8 S8 175.6(3) no . .
C6 S6 C8 C7 -2.9(4) no . .
C8 S6 C6 S5 2.9(3) no . .
C8 S6 C6 C5 -176.9(3) no . .
C7 S7 C9 C10 -46.8(3) no . .
C9 S7 C7 S5 -169.2(3) no . .
C9 S7 C7 C8 11.8(4) no . .
C8 S8 C10 C9 -46.4(3) no . .
C10 S8 C8 S6 -166.9(3) no . .
C10 S8 C8 C7 11.3(4) no . .
C11 S9 C13 S11 -167.4(3) no . .
C11 S9 C13 C14 11.4(4) no . .
C13 S9 C11 C12 -46.6(3) no . .
C12 S10 C14 S12 -168.5(3) no . .
C12 S10 C14 C13 12.7(4) no . .
C14 S10 C12 C11 -48.1(4) no . .
C13 S11 C15 S12 2.0(3) no . .
C13 S11 C15 C15 -178.1(4) no . 2_556
C15 S11 C13 S9 176.7(3) no . .
C15 S11 C13 C14 -2.3(4) no . .
C14 S12 C15 S11 -1.2(3) no . .
C14 S12 C15 C15 178.8(4) no . 2_556
C15 S12 C14 S10 -179.4(3) no . .
C15 S12 C14 C13 -0.4(4) no . .
C16 S13 C18 S15 -172.2(3) no . .
C16 S13 C18 C19 8.8(4) no . .
C18 S13 C16 C17 -43.0(4) no . .
C17 S14 C19 S16 -164.9(3) no . .
C17 S14 C19 C18 14.8(4) no . .
C19 S14 C17 C16 -49.3(4) no . .
C18 S15 C20 S16 5.5(3) no . .
C18 S15 C20 C20 -175.7(4) no . 2_656
C20 S15 C18 S13 176.2(3) no . .
C20 S15 C18 C19 -4.7(4) no . .
C19 S16 C20 S15 -4.5(3) no . .
C19 S16 C20 C20 176.7(4) no . 2_656
C20 S16 C19 S14 -178.9(3) no . .
C20 S16 C19 C18 1.3(4) no . .
O1 S17 C21 Fe1 -64.5(4) no . .
O1 S17 C21 C22 -156.8(4) no . .
O1 S17 C21 C25 29.8(4) no . .
O2 S17 C21 Fe1 52.9(4) no . .
O2 S17 C21 C22 -39.5(4) no . .
O2 S17 C21 C25 147.1(4) no . .
O3 S17 C21 Fe1 170.1(4) no . .
O3 S17 C21 C22 77.7(4) no . .
O3 S17 C21 C25 -95.7(4) no . .
S1 C1 C2 S2 -69.6(4) no . .
S1 C3 C4 S2 0.1(7) no . .
S1 C3 C4 S4 178.9(3) no . .
S3 C3 C4 S2 179.0(3) no . .
S3 C3 C4 S4 -2.3(5) no . .
S3 C5 C6 S5 -0.3(6) no . .
S3 C5 C6 S6 179.5(3) no . .
S4 C5 C6 S5 179.5(3) no . .
S4 C5 C6 S6 -0.6(6) no . .
S5 C7 C8 S6 1.9(5) no . .
S5 C7 C8 S8 -176.3(3) no . .
S7 C7 C8 S6 -179.1(3) no . .
S7 C7 C8 S8 2.6(7) no . .
S7 C9 C10 S8 69.5(4) no . .
S9 C11 C12 S10 70.5(4) no . .
S9 C13 C14 S10 1.9(7) no . .
S9 C13 C14 S12 -177.0(3) no . .
S11 C13 C14 S10 -179.3(3) no . .
S11 C13 C14 S12 1.8(5) no . .
S11 C15 C15 S12 0.0(6) no 2_556 2_556
S12 C15 C15 S11 -0.0(6) no 2_556 2_556
S13 C16 C17 S14 68.8(4) no . .
S13 C18 C19 S14 1.6(7) no . .
S13 C18 C19 S16 -178.6(3) no . .
S15 C18 C19 S14 -177.3(3) no . .
S15 C18 C19 S16 2.4(5) no . .
S15 C20 C20 S16 1.3(6) no 2_656 2_656
S16 C20 C20 S15 -1.3(6) no 2_656 2_656
Fe1 C21 C22 Fe1 0.000(19) no . .
Fe1 C21 C22 C23 59.7(3) no . .
Fe1 C21 C25 Fe1 0.000(19) no . .
Fe1 C21 C25 C24 -58.6(3) no . .
S17 C21 C22 Fe1 125.9(4) no . .
S17 C21 C22 C23 -174.4(3) no . .
S17 C21 C25 Fe1 -126.4(4) no . .
S17 C21 C25 C24 175.0(3) no . .
C22 C21 C25 Fe1 59.1(3) no . .
C22 C21 C25 C24 0.5(5) no . .
C25 C21 C22 Fe1 -59.7(3) no . .
C25 C21 C22 C23 0.1(5) no . .
Fe1 C22 C23 Fe1 0.00(2) no . .
Fe1 C22 C23 C24 58.7(3) no . .
C21 C22 C23 Fe1 -59.3(3) no . .
C21 C22 C23 C24 -0.7(5) no . .
Fe1 C23 C24 Fe1 0.00(2) no . .
Fe1 C23 C24 C25 59.7(3) no . .
C22 C23 C24 Fe1 -58.7(4) no . .
C22 C23 C24 C25 1.0(6) no . .
Fe1 C24 C25 Fe1 -0.00(2) no . .
Fe1 C24 C25 C21 58.5(3) no . .
C23 C24 C25 Fe1 -59.4(4) no . .
C23 C24 C25 C21 -0.9(6) no . .
Fe1 C26 C27 Fe1 0.00(2) no . .
Fe1 C26 C27 C28 -59.0(3) no . .
Fe1 C26 C30 Fe1 0.00(2) no . .
Fe1 C26 C30 C29 60.4(3) no . .
C27 C26 C30 Fe1 -60.6(4) no . .
C27 C26 C30 C29 -0.2(5) no . .
C30 C26 C27 Fe1 60.1(4) no . .
C30 C26 C27 C28 1.1(6) no . .
Fe1 C27 C28 Fe1 0.000(18) no . .
Fe1 C27 C28 C29 -60.4(3) no . .
C26 C27 C28 Fe1 58.7(4) no . .
C26 C27 C28 C29 -1.7(6) no . .
Fe1 C28 C29 Fe1 0.00(3) no . .
Fe1 C28 C29 C30 -58.8(3) no . .
C27 C28 C29 Fe1 60.3(4) no . .
C27 C28 C29 C30 1.6(6) no . .
Fe1 C29 C30 Fe1 0.000(19) no . .
Fe1 C29 C30 C26 -59.4(3) no . .
C28 C29 C30 Fe1 58.6(4) no . .
C28 C29 C30 C26 -0.8(6) no . .
